data_4022621
loop_
_publ_author_name
'Ali Asadi'
'Brian O. Patrick'
'David M. Perrin'

_publ_section_title
;
 Janus-AT Bases: Synthesis, Self-Assembly, and Solid State Structures
;
_journal_name_full 'Journal of Organic Chemistry'
_journal_page_first 466
_journal_page_last 475
_journal_paper_doi 10.1021/jo061840k
_journal_volume 72
_journal_year 2007
_chemical_formula_sum 'C14 H20 N4 O4 S'
_chemical_formula_weight 340.40
_chemical_name_systematic
;
 ?
;
_space_group_IT_number 15
_symmetry_cell_setting monoclinic
_symmetry_space_group_name_Hall '-C 2yc'
_symmetry_space_group_name_H-M 'C 1 2/c 1'
_atom_sites_solution_hydrogens geom
_atom_sites_solution_primary direct
_atom_sites_solution_secondary difmap
_audit_creation_method SHELXL-97
_cell_angle_alpha 90.00
_cell_angle_beta 113.2210(10)
_cell_angle_gamma 90.00
_cell_formula_units_Z 8
_cell_length_a 27.312(2)
_cell_length_b 8.6717(5)
_cell_length_c 15.2589(8)
_cell_measurement_temperature 173(2)
_cell_volume 3321.2(4)
_computing_structure_refinement 'SHELXL-97 (Sheldrick, 1997)'
_diffrn_ambient_temperature 173(2)
_diffrn_measured_fraction_theta_full 0.997
_diffrn_measured_fraction_theta_max 0.997
_diffrn_radiation_monochromator graphite
_diffrn_radiation_source 'fine-focus sealed tube'
_diffrn_radiation_type MoK\a
_diffrn_radiation_wavelength 0.71069
_diffrn_reflns_av_R_equivalents 0.0304
_diffrn_reflns_av_sigmaI/netI 0.0229
_diffrn_reflns_limit_h_max 32
_diffrn_reflns_limit_h_min -32
_diffrn_reflns_limit_k_max 10
_diffrn_reflns_limit_k_min -10
_diffrn_reflns_limit_l_max 18
_diffrn_reflns_limit_l_min -18
_diffrn_reflns_number 16960
_diffrn_reflns_theta_full 25.06
_diffrn_reflns_theta_max 25.06
_diffrn_reflns_theta_min 1.62
_exptl_absorpt_coefficient_mu 0.220
_exptl_crystal_density_diffrn 1.362
_exptl_crystal_density_method 'not measured'
_exptl_crystal_F_000 1440
_refine_diff_density_max 0.378
_refine_diff_density_min -0.233
_refine_diff_density_rms 0.051
_refine_ls_extinction_method none
_refine_ls_goodness_of_fit_ref 1.047
_refine_ls_hydrogen_treatment mixed
_refine_ls_matrix_type full
_refine_ls_number_parameters 229
_refine_ls_number_reflns 2941
_refine_ls_number_restraints 0
_refine_ls_restrained_S_all 1.047
_refine_ls_R_factor_all 0.0506
_refine_ls_R_factor_gt 0.0403
_refine_ls_shift/su_max 0.005
_refine_ls_shift/su_mean 0.000
_refine_ls_structure_factor_coef Fsqd
_refine_ls_weighting_details 'calc w=1/[\s^2^(Fo^2^)+(0.0700P)^2^+2.5007P] where P=(Fo^2^+2Fc^2^)/3'
_refine_ls_weighting_scheme calc
_refine_ls_wR_factor_gt 0.1122
_refine_ls_wR_factor_ref 0.1192
_reflns_number_gt 2392
_reflns_number_total 2941
_reflns_threshold_expression >2sigma(I)
_cod_data_source_file jo061840ksi20060905_071038.cif
_cod_data_source_block dp014
_cod_original_sg_symbol_H-M 'C 2/c'
_cod_database_code 4022621

loop_
_symmetry_equiv_pos_as_xyz
'x, y, z'
'-x, y, -z+1/2'
'x+1/2, y+1/2, z'
'-x+1/2, y+1/2, -z+1/2'
'-x, -y, -z'
'x, -y, z-1/2'
'-x+1/2, -y+1/2, -z'
'x+1/2, -y+1/2, z-1/2'

loop_
_atom_site_label
_atom_site_type_symbol
_atom_site_fract_x
_atom_site_fract_y
_atom_site_fract_z
_atom_site_U_iso_or_equiv
_atom_site_adp_type
_atom_site_occupancy
_atom_site_symmetry_multiplicity
_atom_site_calc_flag
_atom_site_refinement_flags
C1 C 0.57068(7) 0.7239(2) -0.05208(12) 0.0243(4) Uani 1 1 d .
C2 C 0.55992(8) 0.4880(2) -0.14603(12) 0.0273(4) Uani 1 1 d .
C3 C 0.56050(7) 0.4012(2) -0.06503(12) 0.0232(4) Uani 1 1 d .
C4 C 0.55562(7) 0.2398(2) -0.06896(12) 0.0231(4) Uani 1 1 d .
C5 C 0.56105(7) 0.2345(2) 0.09350(12) 0.0233(4) Uani 1 1 d .
C6 C 0.56749(7) 0.3938(2) 0.09890(12) 0.0240(4) Uani 1 1 d .
H6 H 0.5720 0.4460 0.1563 0.029 Uiso 1 1 calc R
C7 C 0.56735(7) 0.4777(2) 0.02080(11) 0.0213(4) Uani 1 1 d .
C8 C 0.59143(8) 0.7174(2) 0.11857(12) 0.0277(4) Uani 1 1 d .
H8A H 0.5722 0.6744 0.1561 0.033 Uiso 1 1 calc R
H8B H 0.5822 0.8281 0.1073 0.033 Uiso 1 1 calc R
C9 C 0.65099(9) 0.7010(3) 0.17483(15) 0.0414(5) Uani 1 1 d .
H9A H 0.6700 0.7426 0.1366 0.050 Uiso 1 1 calc R
H9B H 0.6600 0.5902 0.1862 0.050 Uiso 1 1 calc R
C10 C 0.67017(10) 0.7845(3) 0.27012(16) 0.0546(7) Uani 1 1 d .
H10A H 0.6591 0.8939 0.2586 0.066 Uiso 1 1 calc R
H10B H 0.6523 0.7389 0.3092 0.066 Uiso 1 1 calc R
C11 C 0.72997(11) 0.7783(3) 0.3265(2) 0.0644(8) Uani 1 1 d .
H11A H 0.7478 0.8111 0.2842 0.077 Uiso 1 1 calc R
H11B H 0.7395 0.8538 0.3792 0.077 Uiso 1 1 calc R
C12 C 0.75141(11) 0.6264(4) 0.3671(2) 0.0734(9) Uani 1 1 d .
H12A H 0.7440 0.5512 0.3146 0.088 Uiso 1 1 calc R
H12B H 0.7329 0.5905 0.4075 0.088 Uiso 1 1 calc R
C13 C 0.81136(13) 0.6306(5) 0.4268(3) 0.0995(13) Uani 1 1 d .
H13A H 0.8303 0.6486 0.3850 0.149 Uiso 1 1 calc R
H13B H 0.8227 0.5318 0.4599 0.149 Uiso 1 1 calc R
H13C H 0.8195 0.7139 0.4738 0.149 Uiso 1 1 calc R
O4 O 0.77120(12) 0.6777(4) 0.1157(2) 0.1077(10) Uani 1 1 d .
C24 C 0.81188(15) 0.7468(5) 0.1128(3) 0.0953(12) Uani 1 1 d .
H24 H 0.8435 0.7452 0.1693 0.114 Uiso 1 1 calc R
N1 N 0.57418(6) 0.63616(17) 0.02576(10) 0.0233(3) Uani 1 1 d .
N2 N 0.56101(7) 0.64462(18) -0.13499(11) 0.0284(4) Uani 1 1 d .
N3 N 0.55549(6) 0.16456(19) 0.00888(10) 0.0243(4) Uani 1 1 d .
N4 N 0.55110(8) 0.1562(2) -0.14445(11) 0.0327(4) Uani 1 1 d .
O1 O 0.57593(6) 0.86385(14) -0.04836(9) 0.0304(3) Uani 1 1 d .
O2 O 0.55823(7) 0.43159(16) -0.22128(9) 0.0411(4) Uani 1 1 d .
O3 O 0.81392(9) 0.8144(3) 0.0444(2) 0.0898(7) Uani 1 1 d .
S1 S 0.56013(2) 0.12036(5) 0.18308(3) 0.03111(18) Uani 1 1 d .
H3 H 0.5541(9) 0.065(3) 0.0043(15) 0.043(7) Uiso 1 1 d .
H2 H 0.5593(10) 0.702(3) -0.1810(18) 0.050(7) Uiso 1 1 d .
H4A H 0.5519(10) 0.203(3) -0.1916(19) 0.054(7) Uiso 1 1 d .
H4B H 0.5500(9) 0.061(3) -0.1385(16) 0.043(7) Uiso 1 1 d .
H4C H 0.738(2) 0.684(6) 0.051(4) 0.16(2) Uiso 1 1 d .

loop_
_atom_site_aniso_label
_atom_site_aniso_U_11
_atom_site_aniso_U_22
_atom_site_aniso_U_33
_atom_site_aniso_U_23
_atom_site_aniso_U_13
_atom_site_aniso_U_12
C1 0.0334(10) 0.0165(10) 0.0244(9) 0.0015(7) 0.0129(8) 0.0014(8)
C2 0.0438(11) 0.0163(10) 0.0256(9) 0.0006(7) 0.0177(8) -0.0002(8)
C3 0.0351(10) 0.0156(9) 0.0225(9) -0.0001(7) 0.0150(8) 0.0003(8)
C4 0.0325(10) 0.0171(9) 0.0215(8) 0.0008(7) 0.0125(8) 0.0016(8)
C5 0.0306(10) 0.0200(10) 0.0208(9) -0.0003(7) 0.0117(7) 0.0011(8)
C6 0.0372(10) 0.0159(9) 0.0208(8) -0.0004(7) 0.0135(8) 0.0015(8)
C7 0.0289(10) 0.0156(9) 0.0218(8) -0.0001(7) 0.0125(7) 0.0018(7)
C8 0.0468(12) 0.0155(9) 0.0225(9) -0.0023(7) 0.0155(8) -0.0011(8)
C9 0.0455(13) 0.0401(13) 0.0367(11) -0.0053(10) 0.0141(10) -0.0042(10)
C10 0.0568(16) 0.0510(15) 0.0412(13) -0.0090(11) 0.0034(11) 0.0021(13)
C11 0.0539(16) 0.0640(19) 0.0572(16) 0.0022(14) 0.0027(12) -0.0097(14)
C12 0.0546(17) 0.073(2) 0.077(2) 0.0033(16) 0.0093(15) 0.0005(15)
C13 0.0491(18) 0.115(3) 0.108(3) 0.015(2) 0.0026(17) 0.0114(19)
O4 0.0777(18) 0.133(3) 0.114(2) 0.0453(19) 0.0401(17) 0.0061(17)
C24 0.061(2) 0.127(4) 0.095(3) 0.023(3) 0.0276(19) 0.011(2)
N1 0.0371(9) 0.0132(8) 0.0219(7) -0.0002(6) 0.0140(6) 0.0002(6)
N2 0.0524(11) 0.0144(8) 0.0230(8) 0.0029(6) 0.0199(7) 0.0006(7)
N3 0.0397(10) 0.0136(8) 0.0223(8) 0.0004(6) 0.0149(7) -0.0001(7)
N4 0.0649(13) 0.0145(9) 0.0229(8) -0.0003(7) 0.0220(8) -0.0019(8)
O1 0.0518(9) 0.0128(7) 0.0285(7) 0.0010(5) 0.0180(6) -0.0011(6)
O2 0.0856(12) 0.0207(8) 0.0292(7) -0.0004(6) 0.0356(8) 0.0003(7)
O3 0.0672(15) 0.106(2) 0.1041(18) 0.0189(16) 0.0423(14) 0.0085(13)
S1 0.0575(4) 0.0167(3) 0.0255(3) 0.00290(17) 0.0232(2) 0.0014(2)

loop_
_atom_type_symbol
_atom_type_description
_atom_type_scat_dispersion_real
_atom_type_scat_dispersion_imag
_atom_type_scat_source
C C 0.0033 0.0016 'International Tables Vol C Tables 4.2.6.8 and 6.1.1.4'
H H 0.0000 0.0000 'International Tables Vol C Tables 4.2.6.8 and 6.1.1.4'
N N 0.0061 0.0033 'International Tables Vol C Tables 4.2.6.8 and 6.1.1.4'
O O 0.0106 0.0060 'International Tables Vol C Tables 4.2.6.8 and 6.1.1.4'
S S 0.1246 0.1234 'International Tables Vol C Tables 4.2.6.8 and 6.1.1.4'

loop_
_geom_angle_atom_site_label_1
_geom_angle_atom_site_label_2
_geom_angle_atom_site_label_3
_geom_angle
O1 C1 N2 121.17(16)
O1 C1 N1 122.71(16)
N2 C1 N1 116.13(16)
O2 C2 N2 120.00(17)
O2 C2 C3 125.13(18)
N2 C2 C3 114.87(16)
C4 C3 C7 118.89(16)
C4 C3 C2 120.97(16)
C7 C3 C2 120.12(17)
N4 C4 N3 117.80(17)
N4 C4 C3 123.84(17)
N3 C4 C3 118.36(16)
N3 C5 C6 117.18(16)
N3 C5 S1 117.81(14)
C6 C5 S1 125.01(14)
C5 C6 C7 120.64(16)
C5 C6 H6 119.7
C7 C6 H6 119.7
N1 C7 C6 121.05(15)
N1 C7 C3 118.85(15)
C6 C7 C3 120.10(17)
N1 C8 C9 111.20(16)
N1 C8 H8A 109.4
C9 C8 H8A 109.4
N1 C8 H8B 109.4
C9 C8 H8B 109.4
H8A C8 H8B 108.0
C8 C9 C10 112.60(19)
C8 C9 H9A 109.1
C10 C9 H9A 109.1
C8 C9 H9B 109.1
C10 C9 H9B 109.1
H9A C9 H9B 107.8
C11 C10 C9 114.4(2)
C11 C10 H10A 108.7
C9 C10 H10A 108.7
C11 C10 H10B 108.7
C9 C10 H10B 108.7
H10A C10 H10B 107.6
C12 C11 C10 115.5(2)
C12 C11 H11A 108.4
C10 C11 H11A 108.4
C12 C11 H11B 108.4
C10 C11 H11B 108.4
H11A C11 H11B 107.5
C11 C12 C13 112.6(3)
C11 C12 H12A 109.1
C13 C12 H12A 109.1
C11 C12 H12B 109.1
C13 C12 H12B 109.1
H12A C12 H12B 107.8
C12 C13 H13A 109.5
C12 C13 H13B 109.5
H13A C13 H13B 109.5
C12 C13 H13C 109.5
H13A C13 H13C 109.5
H13B C13 H13C 109.5
C24 O4 H4C 113(3)
O3 C24 O4 126.1(4)
O3 C24 H24 116.9
O4 C24 H24 116.9
C1 N1 C7 122.49(15)
C1 N1 C8 116.59(15)
C7 N1 C8 120.61(14)
C2 N2 C1 126.76(16)
C2 N2 H2 119.1(17)
C1 N2 H2 113.7(17)
C4 N3 C5 124.79(16)
C4 N3 H3 115.1(15)
C5 N3 H3 120.0(15)
C4 N4 H4A 117.6(18)
C4 N4 H4B 116.3(16)
H4A N4 H4B 126(2)

loop_
_geom_bond_atom_site_label_1
_geom_bond_atom_site_label_2
_geom_bond_distance
C1 O1 1.221(2)
C1 N2 1.371(2)
C1 N1 1.382(2)
C2 O2 1.232(2)
C2 N2 1.368(2)
C2 C3 1.442(2)
C3 C4 1.404(3)
C3 C7 1.413(2)
C4 N4 1.325(2)
C4 N3 1.357(2)
C5 N3 1.380(2)
C5 C6 1.391(3)
C5 S1 1.6959(18)
C6 C7 1.395(2)
C6 H6 0.9500
C7 N1 1.385(2)
C8 N1 1.483(2)
C8 C9 1.517(3)
C8 H8A 0.9900
C8 H8B 0.9900
C9 C10 1.521(3)
C9 H9A 0.9900
C9 H9B 0.9900
C10 C11 1.517(4)
C10 H10A 0.9900
C10 H10B 0.9900
C11 C12 1.475(4)
C11 H11A 0.9900
C11 H11B 0.9900
C12 C13 1.528(4)
C12 H12A 0.9900
C12 H12B 0.9900
C13 H13A 0.9800
C13 H13B 0.9800
C13 H13C 0.9800
O4 C24 1.278(5)
O4 H4C 1.05(6)
C24 O3 1.217(4)
C24 H24 0.9500
N2 H2 0.84(3)
N3 H3 0.86(3)
N4 H4A 0.83(3)
N4 H4B 0.83(3)

loop_
_geom_torsion_atom_site_label_1
_geom_torsion_atom_site_label_2
_geom_torsion_atom_site_label_3
_geom_torsion_atom_site_label_4
_geom_torsion
O2 C2 C3 C4 -4.2(3)
N2 C2 C3 C4 175.34(18)
O2 C2 C3 C7 174.26(19)
N2 C2 C3 C7 -6.2(3)
C7 C3 C4 N4 -177.33(18)
C2 C3 C4 N4 1.1(3)
C7 C3 C4 N3 2.7(3)
C2 C3 C4 N3 -178.87(17)
N3 C5 C6 C7 1.0(3)
S1 C5 C6 C7 -179.60(14)
C5 C6 C7 N1 -179.45(17)
C5 C6 C7 C3 0.2(3)
C4 C3 C7 N1 177.59(17)
C2 C3 C7 N1 -0.9(3)
C4 C3 C7 C6 -2.0(3)
C2 C3 C7 C6 179.49(17)
N1 C8 C9 C10 179.39(18)
C8 C9 C10 C11 -176.9(2)
C9 C10 C11 C12 -70.8(3)
C10 C11 C12 C13 -177.2(3)
O1 C1 N1 C7 178.94(17)
N2 C1 N1 C7 -1.2(3)
O1 C1 N1 C8 -7.4(3)
N2 C1 N1 C8 172.40(16)
C6 C7 N1 C1 -175.53(17)
C3 C7 N1 C1 4.8(3)
C6 C7 N1 C8 11.1(3)
C3 C7 N1 C8 -168.54(16)
C9 C8 N1 C1 -94.9(2)
C9 C8 N1 C7 78.8(2)
O2 C2 N2 C1 -169.73(19)
C3 C2 N2 C1 10.7(3)
O1 C1 N2 C2 172.6(2)
N1 C1 N2 C2 -7.2(3)
N4 C4 N3 C5 178.46(17)
C3 C4 N3 C5 -1.5(3)
C6 C5 N3 C4 -0.3(3)
S1 C5 N3 C4 -179.75(14)

loop_
_cod_related_entry_id
_cod_related_entry_database
_cod_related_entry_code
1 ChemSpider 21154090
